data_7703938
loop_
_publ_author_name
'Sartoris, Rosana P.'
'Santana, Vinicius T.'
'Freire, Eleonora'
'Baggio, Ricardo F.'
'Nascimento, Otaciro R.'
'Calvo, Rafael'

_publ_section_title
;
 Exchange couplings and quantum phases in two dissimilar arrays of similar
 copper dinuclear units.
;
_journal_issue 16
_journal_name_full 'Dalton transactions (Cambridge, England : 2003)'
_journal_page_first 5228
_journal_page_last 5240
_journal_paper_doi 10.1039/d0dt00567c
_journal_volume 49
_journal_year 2020
_chemical_formula_moiety 'C42 H32 Cu2 N8 O4'
_chemical_formula_sum 'C42 H32 Cu2 N8 O4'
_chemical_formula_weight 839.83
_space_group_crystal_system monoclinic
_space_group_IT_number 15
_space_group_name_Hall '-C 2yc'
_space_group_name_H-M_alt 'C 1 2/c 1'
_atom_sites_solution_hydrogens mixed
_atom_sites_solution_primary 'Direct method'
_atom_sites_solution_secondary 'Fourier Difference Synthesis'
_audit_creation_method SHELXL-2018/1
_audit_update_record
;
2019-07-24 deposited with the CCDC.	2020-03-13 downloaded from the CCDC.
;
_cell_angle_alpha 90
_cell_angle_beta 102.042(2)
_cell_angle_gamma 90
_cell_formula_units_Z 4
_cell_length_a 24.5552(17)
_cell_length_b 9.9210(6)
_cell_length_c 19.9673(12)
_cell_measurement_reflns_used 1228
_cell_measurement_temperature 295(2)
_cell_measurement_theta_max 25.12
_cell_measurement_theta_min 2.45
_cell_volume 4757.2(5)
_computing_cell_refinement 'CrysAlisPro '
_computing_data_collection 'CrysAlisPro (Oxford Diffraction, 2009)'
_computing_data_reduction 'CrysAlisPro '
_computing_molecular_graphics 'SHELXTL   (Sheldrick, 2008)'
_computing_publication_material 'SHELXL-2018/1, PLATON (Spek, 2003)'
_computing_structure_refinement 'SHELXL-2018/1 (Sheldrick, 2018)'
_computing_structure_solution 'SHELXS97 (Sheldrick, 2008)'
_diffrn_ambient_temperature 295(2)
_diffrn_measured_fraction_theta_full 0.999
_diffrn_measured_fraction_theta_max 0.997
_diffrn_measurement_device_type 'Oxford Diffraction Gemini CCD S Ultra'
_diffrn_measurement_method '\w scans, thick slices'
_diffrn_radiation_monochromator graphite
_diffrn_radiation_source 'fine-focus sealed tube'
_diffrn_radiation_type MoK\a
_diffrn_radiation_wavelength 0.71073
_diffrn_reflns_av_R_equivalents 0.0312
_diffrn_reflns_av_unetI/netI 0.0189
_diffrn_reflns_Laue_measured_fraction_full 0.999
_diffrn_reflns_Laue_measured_fraction_max 0.997
_diffrn_reflns_limit_h_max 29
_diffrn_reflns_limit_h_min -29
_diffrn_reflns_limit_k_max 12
_diffrn_reflns_limit_k_min -12
_diffrn_reflns_limit_l_max 24
_diffrn_reflns_limit_l_min -24
_diffrn_reflns_number 31822
_diffrn_reflns_point_group_measured_fraction_full 0.999
_diffrn_reflns_point_group_measured_fraction_max 0.997
_diffrn_reflns_theta_full 25.242
_diffrn_reflns_theta_max 25.715
_diffrn_reflns_theta_min 2.221
_exptl_absorpt_coefficient_mu 0.937
_exptl_absorpt_correction_T_max 0.90
_exptl_absorpt_correction_T_min 0.78
_exptl_absorpt_correction_type multi-scan
_exptl_absorpt_process_details 'CrysAlisPro, Oxford Diffraction (2009) '
_exptl_crystal_colour blue
_exptl_crystal_density_diffrn 1.173
_exptl_crystal_description fragment
_exptl_crystal_F_000 1720
_exptl_crystal_size_max 0.32
_exptl_crystal_size_mid 0.20
_exptl_crystal_size_min 0.12
_refine_diff_density_max 0.284
_refine_diff_density_min -0.236
_refine_diff_density_rms 0.051
_refine_ls_extinction_method none
_refine_ls_goodness_of_fit_ref 1.011
_refine_ls_hydrogen_treatment mixed
_refine_ls_matrix_type full
_refine_ls_number_parameters 255
_refine_ls_number_reflns 4523
_refine_ls_number_restraints 0
_refine_ls_restrained_S_all 1.011
_refine_ls_R_factor_all 0.0358
_refine_ls_R_factor_gt 0.0284
_refine_ls_shift/su_max 0.005
_refine_ls_shift/su_mean 0.001
_refine_ls_structure_factor_coef Fsqd
_refine_ls_weighting_details 'w=1/[\s^2^(Fo^2^)+(0.0426P)^2^+7.6557P] where P=(Fo^2^+2Fc^2^)/3'
_refine_ls_weighting_scheme calc
_refine_ls_wR_factor_gt 0.0750
_refine_ls_wR_factor_ref 0.0788
_reflns_Friedel_coverage 0.000
_reflns_number_gt 3905
_reflns_number_total 4523
_reflns_threshold_expression 'I > 2\s(I)'
_cod_data_source_file d0dt00567c2.cif
_cod_data_source_block (2)
_cod_depositor_comments 'Adding full bibliography for 7703938.cif.'
_cod_original_sg_symbol_H-M 'C 2/c'
_cod_database_code 7703938
_platon_squeeze_void_probe_radius 1.20
_shelx_shelxl_version_number 2018/1
_shelx_space_group_comment
;
The symmetry employed for this shelxl refinement is uniquely defined
by the following loop, which should always be used as a source of
symmetry information in preference to the above space-group names.
They are only intended as comments.
;
_publcif_funding_html
;
;

loop_
_space_group_symop_operation_xyz
'x, y, z'
'-x, y, -z+1/2'
'x+1/2, y+1/2, z'
'-x+1/2, y+1/2, -z+1/2'
'-x, -y, -z'
'x, -y, z-1/2'
'-x+1/2, -y+1/2, -z'
'x+1/2, -y+1/2, z-1/2'

loop_
_atom_site_label
_atom_site_type_symbol
_atom_site_fract_x
_atom_site_fract_y
_atom_site_fract_z
_atom_site_U_iso_or_equiv
_atom_site_adp_type
_atom_site_occupancy
_atom_site_site_symmetry_order
_atom_site_calc_flag
_atom_site_refinement_flags_posn
_atom_site_refinement_flags_adp
_atom_site_refinement_flags_occupancy
_atom_site_disorder_assembly
_atom_site_disorder_group
Cu1 Cu 0.50878(2) 0.88372(2) -0.17097(2) 0.01569(8) Uani 1 1 d . . . . .
N1A N 0.46134(7) 0.71685(16) -0.17854(8) 0.0198(3) Uani 1 1 d . . . . .
N2A N 0.57053(7) 0.74655(16) -0.14743(8) 0.0216(3) Uani 1 1 d . . . . .
C1A C 0.40623(9) 0.7061(2) -0.19325(10) 0.0276(5) Uani 1 1 d . . . . .
H1A H 0.384819 0.784231 -0.199411 0.033 Uiso 1 1 calc R U . . .
C2A C 0.37938(11) 0.5810(3) -0.19976(13) 0.0397(6) Uani 1 1 d . . . . .
H2A H 0.340705 0.576448 -0.209981 0.048 Uiso 1 1 calc R U . . .
C3A C 0.41018(12) 0.4661(2) -0.19104(13) 0.0424(6) Uani 1 1 d . . . . .
H3A H 0.392542 0.382692 -0.196328 0.051 Uiso 1 1 calc R U . . .
C4A C 0.46818(10) 0.4729(2) -0.17419(11) 0.0309(5) Uani 1 1 d . . . . .
C5A C 0.50479(13) 0.3582(2) -0.16179(11) 0.0400(6) Uani 1 1 d . . . . .
H5A H 0.489803 0.271751 -0.166390 0.048 Uiso 1 1 calc R U . . .
C6A C 0.56032(13) 0.3740(2) -0.14366(12) 0.0408(6) Uani 1 1 d . . . . .
H6A H 0.582865 0.298034 -0.134865 0.049 Uiso 1 1 calc R U . . .
C7A C 0.58578(10) 0.5051(2) -0.13751(11) 0.0338(5) Uani 1 1 d . . . . .
C8A C 0.64322(11) 0.5290(3) -0.11912(13) 0.0460(7) Uani 1 1 d . . . . .
H8A H 0.667926 0.457186 -0.109303 0.055 Uiso 1 1 calc R U . . .
C9A C 0.66288(11) 0.6589(3) -0.11566(13) 0.0441(6) Uani 1 1 d . . . . .
H9A H 0.700951 0.675616 -0.103866 0.053 Uiso 1 1 calc R U . . .
C10A C 0.62529(9) 0.7657(2) -0.12997(11) 0.0305(5) Uani 1 1 d . . . . .
H10A H 0.638993 0.853357 -0.127219 0.037 Uiso 1 1 calc R U . . .
C11A C 0.55099(9) 0.61772(19) -0.15085(10) 0.0239(4) Uani 1 1 d . . . . .
C12A C 0.49201(9) 0.60209(19) -0.16836(9) 0.0231(4) Uani 1 1 d . . . . .
O1B O 0.43673(6) 1.02001(13) -0.31854(6) 0.0211(3) Uani 1 1 d . . . . .
O2B O 0.44318(5) 0.99357(14) -0.20567(7) 0.0220(3) Uani 1 1 d . . . . .
N1B N 0.22360(8) 1.3476(2) -0.27734(12) 0.0413(5) Uani 1 1 d . . . . .
H1BA H 0.208904 1.381857 -0.318910 0.073(11) Uiso 1 1 d R . . . .
H1BB H 0.225624 1.381957 -0.235180 0.050(9) Uiso 1 1 d R . . . .
C1B C 0.41891(8) 1.03634(17) -0.26386(9) 0.0166(4) Uani 1 1 d . . . . .
C2B C 0.36575(8) 1.10970(18) -0.26817(10) 0.0186(4) Uani 1 1 d . . . . .
C3B C 0.34760(8) 1.14406(19) -0.20862(10) 0.0210(4) Uani 1 1 d . . . . .
H3B H 0.367674 1.115067 -0.166337 0.025 Uiso 1 1 calc R U . . .
C4B C 0.30036(8) 1.2203(2) -0.21181(11) 0.0258(4) Uani 1 1 d . . . . .
H4B H 0.288687 1.241816 -0.171710 0.031 Uiso 1 1 calc R U . . .
C5B C 0.26978(8) 1.2656(2) -0.27462(12) 0.0279(5) Uani 1 1 d . . . . .
C6B C 0.28559(9) 1.2235(2) -0.33462(11) 0.0303(5) Uani 1 1 d . . . . .
H6B H 0.264038 1.247003 -0.377046 0.036 Uiso 1 1 calc R U . . .
C7B C 0.33283(8) 1.1476(2) -0.33106(11) 0.0257(4) Uani 1 1 d . . . . .
H7B H 0.343109 1.120889 -0.371330 0.031 Uiso 1 1 calc R U . . .
N1C N 0.50397(7) 0.95493(16) -0.06504(8) 0.0194(3) Uani 1 1 d . . . . .
C1C C 0.54742(9) 1.0056(2) -0.02146(10) 0.0271(5) Uani 1 1 d . . . . .
H1C H 0.581448 1.011853 -0.034747 0.033 Uiso 1 1 calc R U . . .
C2C C 0.45643(9) 0.9505(2) -0.04320(10) 0.0289(5) Uani 1 1 d . . . . .
H2C H 0.424756 0.916886 -0.072276 0.035 Uiso 1 1 calc R U . . .

loop_
_atom_site_aniso_label
_atom_site_aniso_U_11
_atom_site_aniso_U_22
_atom_site_aniso_U_33
_atom_site_aniso_U_23
_atom_site_aniso_U_13
_atom_site_aniso_U_12
Cu1 0.01882(13) 0.01437(12) 0.01499(12) 0.00145(8) 0.00610(9) 0.00031(9)
N1A 0.0267(9) 0.0185(8) 0.0171(8) -0.0013(6) 0.0107(6) -0.0030(7)
N2A 0.0279(9) 0.0211(8) 0.0164(8) -0.0006(6) 0.0057(7) 0.0045(7)
C1A 0.0283(11) 0.0295(11) 0.0287(10) -0.0029(9) 0.0148(9) -0.0063(9)
C2A 0.0378(13) 0.0415(14) 0.0461(14) -0.0101(11) 0.0233(11) -0.0186(11)
C3A 0.0617(17) 0.0290(13) 0.0450(14) -0.0099(11) 0.0305(13) -0.0246(12)
C4A 0.0545(15) 0.0195(10) 0.0241(10) -0.0020(8) 0.0206(10) -0.0066(10)
C5A 0.081(2) 0.0167(10) 0.0271(12) -0.0007(8) 0.0220(12) -0.0020(11)
C6A 0.0730(19) 0.0198(11) 0.0291(12) 0.0004(9) 0.0091(12) 0.0139(11)
C7A 0.0512(14) 0.0253(11) 0.0236(11) -0.0021(9) 0.0046(10) 0.0132(10)
C8A 0.0495(16) 0.0363(14) 0.0454(14) -0.0091(11) -0.0056(12) 0.0233(12)
C9A 0.0323(13) 0.0463(15) 0.0486(15) -0.0144(12) -0.0035(11) 0.0146(11)
C10A 0.0274(11) 0.0331(12) 0.0294(11) -0.0067(9) 0.0024(9) 0.0036(9)
C11A 0.0382(12) 0.0196(10) 0.0145(9) -0.0009(7) 0.0071(8) 0.0044(8)
C12A 0.0395(12) 0.0191(10) 0.0144(9) 0.0001(7) 0.0139(8) -0.0018(8)
O1B 0.0234(7) 0.0215(7) 0.0199(7) 0.0008(5) 0.0081(5) 0.0052(6)
O2B 0.0218(7) 0.0249(7) 0.0199(7) 0.0044(5) 0.0058(5) 0.0056(6)
N1B 0.0266(10) 0.0404(11) 0.0586(14) 0.0036(10) 0.0127(10) 0.0100(9)
C1B 0.0193(9) 0.0108(8) 0.0206(9) 0.0005(7) 0.0058(7) -0.0021(7)
C2B 0.0176(9) 0.0164(9) 0.0230(9) 0.0013(7) 0.0067(7) -0.0011(7)
C3B 0.0193(9) 0.0210(10) 0.0234(10) -0.0011(8) 0.0061(8) -0.0045(8)
C4B 0.0218(10) 0.0248(10) 0.0340(11) -0.0058(9) 0.0134(9) -0.0020(8)
C5B 0.0152(9) 0.0229(10) 0.0475(13) 0.0011(9) 0.0112(9) -0.0011(8)
C6B 0.0214(10) 0.0358(12) 0.0317(11) 0.0087(9) 0.0005(9) 0.0025(9)
C7B 0.0221(10) 0.0316(11) 0.0244(10) 0.0031(9) 0.0072(8) 0.0020(8)
N1C 0.0242(8) 0.0189(8) 0.0166(7) 0.0013(6) 0.0073(6) 0.0032(7)
C1C 0.0231(10) 0.0385(12) 0.0223(10) -0.0045(9) 0.0107(8) -0.0023(9)
C2C 0.0234(11) 0.0437(13) 0.0203(10) -0.0077(9) 0.0061(8) -0.0045(9)

loop_
_atom_type_symbol
_atom_type_description
_atom_type_scat_dispersion_real
_atom_type_scat_dispersion_imag
_atom_type_scat_source
C C 0.0033 0.0016 'International Tables Vol C Tables 4.2.6.8 and 6.1.1.4'
H H 0.0000 0.0000 'International Tables Vol C Tables 4.2.6.8 and 6.1.1.4'
N N 0.0061 0.0033 'International Tables Vol C Tables 4.2.6.8 and 6.1.1.4'
O O 0.0106 0.0060 'International Tables Vol C Tables 4.2.6.8 and 6.1.1.4'
Cu Cu 0.3201 1.2651 'International Tables Vol C Tables 4.2.6.8 and 6.1.1.4'

loop_
_geom_angle_atom_site_label_1
_geom_angle_atom_site_label_2
_geom_angle_atom_site_label_3
_geom_angle
_geom_angle_site_symmetry_1
_geom_angle_site_symmetry_3
_geom_angle_publ_flag
O1B Cu1 O2B 96.27(6) 2_654 . ?
O1B Cu1 N1A 164.80(6) 2_654 . ?
O2B Cu1 N1A 90.62(6) . . ?
O1B Cu1 N2A 89.63(6) 2_654 . ?
O2B Cu1 N2A 170.05(6) . . ?
N1A Cu1 N2A 81.82(7) . . ?
O1B Cu1 N1C 93.15(6) 2_654 . ?
O2B Cu1 N1C 87.55(6) . . ?
N1A Cu1 N1C 100.69(6) . . ?
N2A Cu1 N1C 100.16(6) . . ?
C1A N1A C12A 118.31(17) . . ?
C1A N1A Cu1 129.04(14) . . ?
C12A N1A Cu1 112.63(13) . . ?
C10A N2A C11A 118.25(18) . . ?
C10A N2A Cu1 129.34(15) . . ?
C11A N2A Cu1 112.42(13) . . ?
N1A C1A C2A 122.0(2) . . ?
N1A C1A H1A 119.0 . . ?
C2A C1A H1A 119.0 . . ?
C3A C2A C1A 119.6(2) . . ?
C3A C2A H2A 120.2 . . ?
C1A C2A H2A 120.2 . . ?
C2A C3A C4A 120.2(2) . . ?
C2A C3A H3A 119.9 . . ?
C4A C3A H3A 119.9 . . ?
C3A C4A C12A 116.8(2) . . ?
C3A C4A C5A 124.9(2) . . ?
C12A C4A C5A 118.2(2) . . ?
C6A C5A C4A 121.0(2) . . ?
C6A C5A H5A 119.5 . . ?
C4A C5A H5A 119.5 . . ?
C5A C6A C7A 121.8(2) . . ?
C5A C6A H6A 119.1 . . ?
C7A C6A H6A 119.1 . . ?
C8A C7A C11A 117.1(2) . . ?
C8A C7A C6A 124.9(2) . . ?
C11A C7A C6A 118.0(2) . . ?
C9A C8A C7A 119.8(2) . . ?
C9A C8A H8A 120.1 . . ?
C7A C8A H8A 120.1 . . ?
C8A C9A C10A 119.5(2) . . ?
C8A C9A H9A 120.3 . . ?
C10A C9A H9A 120.3 . . ?
N2A C10A C9A 122.3(2) . . ?
N2A C10A H10A 118.8 . . ?
C9A C10A H10A 118.8 . . ?
N2A C11A C7A 123.1(2) . . ?
N2A C11A C12A 116.33(17) . . ?
C7A C11A C12A 120.59(19) . . ?
N1A C12A C4A 123.0(2) . . ?
N1A C12A C11A 116.69(17) . . ?
C4A C12A C11A 120.29(19) . . ?
C1B O1B Cu1 123.39(12) . 2_654 ?
C1B O2B Cu1 135.32(12) . . ?
C5B N1B H1BA 115.1 . . ?
C5B N1B H1BB 107.5 . . ?
H1BA N1B H1BB 130.7 . . ?
O2B C1B O1B 124.58(17) . . ?
O2B C1B C2B 117.34(16) . . ?
O1B C1B C2B 118.09(16) . . ?
C7B C2B C3B 118.20(18) . . ?
C7B C2B C1B 121.50(17) . . ?
C3B C2B C1B 120.30(17) . . ?
C4B C3B C2B 120.72(19) . . ?
C4B C3B H3B 119.6 . . ?
C2B C3B H3B 119.6 . . ?
C3B C4B C5B 120.65(19) . . ?
C3B C4B H4B 119.7 . . ?
C5B C4B H4B 119.7 . . ?
N1B C5B C4B 120.4(2) . . ?
N1B C5B C6B 120.8(2) . . ?
C4B C5B C6B 118.70(19) . . ?
C7B C6B C5B 120.17(19) . . ?
C7B C6B H6B 119.9 . . ?
C5B C6B H6B 119.9 . . ?
C6B C7B C2B 121.26(19) . . ?
C6B C7B H7B 119.4 . . ?
C2B C7B H7B 119.4 . . ?
C2C N1C C1C 115.99(17) . . ?
C2C N1C Cu1 121.23(13) . . ?
C1C N1C Cu1 122.77(13) . . ?
N1C C1C C2C 121.92(18) . 5_675 ?
N1C C1C H1C 119.0 . . ?
C2C C1C H1C 119.0 5_675 . ?
N1C C2C C1C 122.08(19) . 5_675 ?
N1C C2C H2C 119.0 . . ?
C1C C2C H2C 119.0 5_675 . ?

loop_
_geom_bond_atom_site_label_1
_geom_bond_atom_site_label_2
_geom_bond_distance
_geom_bond_site_symmetry_2
_geom_bond_publ_flag
Cu1 O1B 1.9442(13) 2_654 ?
Cu1 O2B 1.9486(13) . ?
Cu1 N1A 2.0117(16) . ?
Cu1 N2A 2.0186(16) . ?
Cu1 N1C 2.2563(15) . ?
N1A C1A 1.328(3) . ?
N1A C12A 1.357(3) . ?
N2A C10A 1.331(3) . ?
N2A C11A 1.362(3) . ?
C1A C2A 1.399(3) . ?
C1A H1A 0.9300 . ?
C2A C3A 1.359(4) . ?
C2A H2A 0.9300 . ?
C3A C4A 1.395(4) . ?
C3A H3A 0.9300 . ?
C4A C12A 1.403(3) . ?
C4A C5A 1.440(3) . ?
C5A C6A 1.345(4) . ?
C5A H5A 0.9300 . ?
C6A C7A 1.437(3) . ?
C6A H6A 0.9300 . ?
C7A C8A 1.402(4) . ?
C7A C11A 1.398(3) . ?
C8A C9A 1.373(4) . ?
C8A H8A 0.9300 . ?
C9A C10A 1.395(3) . ?
C9A H9A 0.9300 . ?
C10A H10A 0.9300 . ?
C11A C12A 1.426(3) . ?
O1B C1B 1.269(2) . ?
O2B C1B 1.263(2) . ?
N1B C5B 1.387(3) . ?
N1B H1BA 0.9000 . ?
N1B H1BB 0.9001 . ?
C1B C2B 1.481(3) . ?
C2B C7B 1.396(3) . ?
C2B C3B 1.396(3) . ?
C3B C4B 1.375(3) . ?
C3B H3B 0.9300 . ?
C4B C5B 1.395(3) . ?
C4B H4B 0.9300 . ?
C5B C6B 1.398(3) . ?
C6B C7B 1.373(3) . ?
C6B H6B 0.9300 . ?
C7B H7B 0.9300 . ?
N1C C2C 1.329(3) . ?
N1C C1C 1.327(3) . ?
C1C C2C 1.384(3) 5_675 ?
C1C H1C 0.9300 . ?
C2C H2C 0.9300 . ?

loop_
_platon_squeeze_void_nr
_platon_squeeze_void_average_x
_platon_squeeze_void_average_y
_platon_squeeze_void_average_z
_platon_squeeze_void_volume
_platon_squeeze_void_count_electrons
_platon_squeeze_void_content
1 -0.001 -0.046 0.000 759 337 ' '
2 0.853 -0.034 0.500 758 337 ' '

loop_
_publcif_info_exptl_table_extra_item
sin_theta_over_lambda_max

loop_
_publcif_info_exptl_table_header_item
?
